data_7011177
loop_
_publ_author_name
'Goutam Kumar Patra'
'Israel Goldberg'

_publ_section_title
;
 Coordination polymers of transition metal ions with polydentate imine
 ligands. Syntheses, materials characterization, and crystal structures
 of polymeric complexes of copper(I), silver(I) and zinc(II)
;
_journal_issue 6
_journal_name_full 'J. Chem. Soc., Dalton Trans.'
_journal_page_first 1051
_journal_page_last 1057
_journal_paper_doi 10.1039/b108616b
_journal_year 2002
_chemical_formula_sum 'C14 H14 N4'
_chemical_formula_weight 238.29
_space_group_IT_number 2
_symmetry_cell_setting triclinic
_symmetry_space_group_name_Hall '-P 1'
_symmetry_space_group_name_H-M 'P -1'
_atom_sites_solution_hydrogens geom
_atom_sites_solution_primary direct
_atom_sites_solution_secondary difmap
_audit_creation_method SHELXL-97
_cell_angle_alpha 100.9010(17)
_cell_angle_beta 99.0060(18)
_cell_angle_gamma 106.180(2)
_cell_formula_units_Z 1
_cell_length_a 5.9900(3)
_cell_length_b 7.0300(3)
_cell_length_c 7.8110(4)
_cell_measurement_reflns_used 1266
_cell_measurement_temperature 110(2)
_cell_measurement_theta_max 27.44
_cell_measurement_theta_min 3.11
_cell_volume 302.46(3)
_computing_cell_refinement Denzo
_computing_data_collection 'Collect, Nonius B.V.'
_computing_data_reduction Denzo
_computing_structure_refinement 'SHELXL-97 (Sheldrick, 1997)'
_computing_structure_solution SIR-92
_diffrn_ambient_temperature 110(2)
_diffrn_detector_area_resol_mean '56 microns'
_diffrn_measured_fraction_theta_full 0.934
_diffrn_measured_fraction_theta_max 0.934
_diffrn_measurement_device_type 'Nonius KappaCCD'
_diffrn_measurement_method '1.3 degree Phi scans'
_diffrn_radiation_monochromator graphite
_diffrn_radiation_source 'fine-focus sealed tube'
_diffrn_radiation_type MoK\a
_diffrn_radiation_wavelength 0.71070
_diffrn_reflns_av_R_equivalents 0.0000
_diffrn_reflns_av_sigmaI/netI 0.0525
_diffrn_reflns_limit_h_max 7
_diffrn_reflns_limit_h_min 0
_diffrn_reflns_limit_k_max 8
_diffrn_reflns_limit_k_min -9
_diffrn_reflns_limit_l_max 9
_diffrn_reflns_limit_l_min -10
_diffrn_reflns_number 1266
_diffrn_reflns_theta_full 27.44
_diffrn_reflns_theta_max 27.44
_diffrn_reflns_theta_min 3.11
_exptl_absorpt_coefficient_mu 0.082
_exptl_crystal_colour white
_exptl_crystal_density_diffrn 1.308
_exptl_crystal_density_method 'not measured'
_exptl_crystal_description plates
_exptl_crystal_F_000 126
_exptl_crystal_size_max 0.35
_exptl_crystal_size_mid 0.30
_exptl_crystal_size_min 0.10
_refine_diff_density_max 0.321
_refine_diff_density_min -0.241
_refine_diff_density_rms 0.057
_refine_ls_extinction_method none
_refine_ls_goodness_of_fit_ref 1.054
_refine_ls_hydrogen_treatment constr
_refine_ls_matrix_type full
_refine_ls_number_parameters 82
_refine_ls_number_reflns 1266
_refine_ls_number_restraints 0
_refine_ls_restrained_S_all 1.054
_refine_ls_R_factor_all 0.0667
_refine_ls_R_factor_gt 0.0505
_refine_ls_shift/su_max 0.005
_refine_ls_shift/su_mean 0.001
_refine_ls_structure_factor_coef Fsqd
_refine_ls_weighting_details 'calc w=1/[\s^2^(Fo^2^)+(0.0807P)^2^+0.0552P] where P=(Fo^2^+2Fc^2^)/3'
_refine_ls_weighting_scheme calc
_refine_ls_wR_factor_gt 0.1320
_refine_ls_wR_factor_ref 0.1468
_reflns_number_gt 983
_reflns_number_total 1266
_reflns_threshold_expression >2sigma(I)
_cod_data_source_file b108616b.txt
_cod_data_source_block Compound-1a
_cod_original_sg_symbol_H-M P-1
_cod_database_code 7011177

loop_
_symmetry_equiv_pos_as_xyz
'x, y, z'
'-x, -y, -z'

loop_
_atom_site_label
_atom_site_type_symbol
_atom_site_fract_x
_atom_site_fract_y
_atom_site_fract_z
_atom_site_U_iso_or_equiv
_atom_site_adp_type
_atom_site_occupancy
_atom_site_symmetry_multiplicity
_atom_site_calc_flag
_atom_site_refinement_flags
_atom_site_disorder_assembly
_atom_site_disorder_group
C1 C -0.0925(3) 0.0439(2) -0.0399(2) 0.0232(4) Uani 1 1 d . . .
H1A H -0.2309 0.0138 0.0167 0.028 Uiso 1 1 calc R . .
H1B H -0.0231 0.1941 -0.0167 0.028 Uiso 1 1 calc R . .
N2 N -0.1704(2) -0.04553(19) -0.23231(17) 0.0218(4) Uani 1 1 d . . .
C3 C -0.3909(3) -0.1366(2) -0.2939(2) 0.0200(4) Uani 1 1 d . . .
H3 H -0.4951 -0.1430 -0.2136 0.024 Uiso 1 1 calc R . .
C4 C -0.4922(3) -0.2331(2) -0.4856(2) 0.0185(4) Uani 1 1 d . . .
C5 C -0.7374(3) -0.3251(2) -0.5465(2) 0.0210(4) Uani 1 1 d . . .
H5 H -0.8400 -0.3252 -0.4653 0.025 Uiso 1 1 calc R . .
C6 C -0.8302(3) -0.4166(2) -0.7269(2) 0.0227(4) Uani 1 1 d . . .
H6 H -0.9980 -0.4782 -0.7662 0.027 Uiso 1 1 calc R . .
N7 N -0.6969(2) -0.4230(2) -0.84877(18) 0.0240(4) Uani 1 1 d . . .
C8 C -0.4607(3) -0.3322(2) -0.7891(2) 0.0229(4) Uani 1 1 d . . .
H8 H -0.3626 -0.3345 -0.8734 0.027 Uiso 1 1 calc R . .
C9 C -0.3513(3) -0.2350(2) -0.6115(2) 0.0213(4) Uani 1 1 d . . .
H9 H -0.1835 -0.1710 -0.5765 0.026 Uiso 1 1 calc R . .

loop_
_atom_site_aniso_label
_atom_site_aniso_U_11
_atom_site_aniso_U_22
_atom_site_aniso_U_33
_atom_site_aniso_U_23
_atom_site_aniso_U_13
_atom_site_aniso_U_12
C1 0.0249(8) 0.0246(9) 0.0177(8) 0.0027(6) 0.0024(6) 0.0072(7)
N2 0.0239(7) 0.0228(7) 0.0172(7) 0.0038(5) 0.0027(5) 0.0070(6)
C3 0.0227(8) 0.0189(8) 0.0189(8) 0.0051(6) 0.0048(6) 0.0068(6)
C4 0.0218(8) 0.0145(8) 0.0193(8) 0.0043(6) 0.0032(6) 0.0066(6)
C5 0.0213(8) 0.0196(8) 0.0216(8) 0.0059(6) 0.0058(6) 0.0047(7)
C6 0.0195(7) 0.0192(8) 0.0253(8) 0.0031(6) 0.0011(6) 0.0035(6)
N7 0.0255(7) 0.0209(7) 0.0226(7) 0.0018(5) 0.0026(5) 0.0064(6)
C8 0.0244(8) 0.0234(8) 0.0201(8) 0.0029(6) 0.0059(6) 0.0076(7)
C9 0.0191(7) 0.0202(8) 0.0229(8) 0.0029(6) 0.0028(6) 0.0063(6)

loop_
_atom_type_symbol
_atom_type_description
_atom_type_scat_dispersion_real
_atom_type_scat_dispersion_imag
_atom_type_scat_source
C C 0.0033 0.0016 'International Tables Vol C Tables 4.2.6.8 and 6.1.1.4'
H H 0.0000 0.0000 'International Tables Vol C Tables 4.2.6.8 and 6.1.1.4'
N N 0.0061 0.0033 'International Tables Vol C Tables 4.2.6.8 and 6.1.1.4'

loop_
_geom_angle_atom_site_label_1
_geom_angle_atom_site_label_2
_geom_angle_atom_site_label_3
_geom_angle
_geom_angle_site_symmetry_1
_geom_angle_site_symmetry_3
_geom_angle_publ_flag
N2 C1 C1 109.68(15) . 2 ?
N2 C1 H1A 109.7 . . ?
C1 C1 H1A 109.7 2 . ?
N2 C1 H1B 109.7 . . ?
C1 C1 H1B 109.7 2 . ?
H1A C1 H1B 108.2 . . ?
C3 N2 C1 117.14(13) . . ?
N2 C3 C4 122.45(14) . . ?
N2 C3 H3 118.8 . . ?
C4 C3 H3 118.8 . . ?
C5 C4 C9 117.73(14) . . ?
C5 C4 C3 119.86(13) . . ?
C9 C4 C3 122.42(14) . . ?
C6 C5 C4 119.27(14) . . ?
C6 C5 H5 120.4 . . ?
C4 C5 H5 120.4 . . ?
N7 C6 C5 123.69(14) . . ?
N7 C6 H6 118.2 . . ?
C5 C6 H6 118.2 . . ?
C6 N7 C8 116.60(13) . . ?
N7 C8 C9 123.97(14) . . ?
N7 C8 H8 118.0 . . ?
C9 C8 H8 118.0 . . ?
C8 C9 C4 118.72(14) . . ?
C8 C9 H9 120.6 . . ?
C4 C9 H9 120.6 . . ?

loop_
_geom_bond_atom_site_label_1
_geom_bond_atom_site_label_2
_geom_bond_distance
_geom_bond_site_symmetry_2
_geom_bond_publ_flag
C1 N2 1.4597(19) . ?
C1 C1 1.520(3) 2 ?
C1 H1A 0.9900 . ?
C1 H1B 0.9900 . ?
N2 C3 1.264(2) . ?
C3 C4 1.474(2) . ?
C3 H3 0.9500 . ?
C4 C5 1.392(2) . ?
C4 C9 1.393(2) . ?
C5 C6 1.386(2) . ?
C5 H5 0.9500 . ?
C6 N7 1.337(2) . ?
C6 H6 0.9500 . ?
N7 C8 1.343(2) . ?
C8 C9 1.388(2) . ?
C8 H8 0.9500 . ?
C9 H9 0.9500 . ?
